data_7211613
loop_
_publ_author_name
'Wang, Ying'
'Zhang, Zhen-Jie'
'Shi, Wei'
'Cheng, Peng'
'Liao, Dai-Zheng'
'Yan, Shi-Ping'

_publ_section_title
;
 3D heterometal--organic frameworks based on oxydiacetic acid
;
_journal_issue 4
_journal_name_full CrystEngComm
_journal_page_first 1086
_journal_paper_doi 10.1039/b910838f
_journal_volume 12
_journal_year 2010
_chemical_formula_moiety 'C4 H7.50 Co0.50 La0.33 O6.75'
_chemical_formula_sum 'C4 H7.5 Co0.5 La0.33 O6.75'
_chemical_formula_weight 239.37
_chemical_name_systematic
;
?
;
_space_group_IT_number 192
_symmetry_cell_setting hexagonal
_symmetry_space_group_name_Hall '-P 6 2c'
_symmetry_space_group_name_H-M 'P 6/m c c'
_atom_sites_solution_hydrogens geom
_atom_sites_solution_primary direct
_atom_sites_solution_secondary difmap
_audit_creation_method SHELXL-97
_cell_angle_alpha 90.00
_cell_angle_beta 90.00
_cell_angle_gamma 120.00
_cell_formula_units_Z 12
_cell_length_a 15.371(3)
_cell_length_b 15.371(3)
_cell_length_c 15.127(3)
_cell_measurement_reflns_used 6203
_cell_measurement_temperature 293(2)
_cell_measurement_theta_max 27.86
_cell_measurement_theta_min 2.65
_cell_volume 3095.2(11)
_computing_cell_refinement 'Bruker SMART APEX II'
_computing_data_collection 'Bruker SMART APEX II'
_computing_data_reduction 'Bruker SAINT'
_computing_molecular_graphics 'Bruker SHELXTL'
_computing_publication_material 'Bruker SHELXTL'
_computing_structure_refinement 'SHELXL-97 (Sheldrick, 1997)'
_computing_structure_solution 'SHELXS-97 (Sheldrick, 1990)'
_diffrn_ambient_temperature 293(2)
_diffrn_measured_fraction_theta_full 0.999
_diffrn_measured_fraction_theta_max 0.999
_diffrn_measurement_device_type 'APEX II CCD area detector'
_diffrn_measurement_method 'phi and omega scans'
_diffrn_radiation_monochromator graphite
_diffrn_radiation_source 'rotating node'
_diffrn_radiation_type MoK\a
_diffrn_radiation_wavelength 0.71073
_diffrn_reflns_av_R_equivalents 0.0238
_diffrn_reflns_av_sigmaI/netI 0.0169
_diffrn_reflns_limit_h_max 20
_diffrn_reflns_limit_h_min -16
_diffrn_reflns_limit_k_max 16
_diffrn_reflns_limit_k_min -20
_diffrn_reflns_limit_l_max 19
_diffrn_reflns_limit_l_min -17
_diffrn_reflns_number 18968
_diffrn_reflns_theta_full 27.85
_diffrn_reflns_theta_max 27.85
_diffrn_reflns_theta_min 2.65
_exptl_absorpt_coefficient_mu 2.226
_exptl_absorpt_correction_T_max 0.7458
_exptl_absorpt_correction_T_min 0.6171
_exptl_absorpt_correction_type multi-scan
_exptl_absorpt_process_details SADABS
_exptl_crystal_colour PURPLE
_exptl_crystal_density_diffrn 1.541
_exptl_crystal_density_meas ?
_exptl_crystal_density_method 'not measured'
_exptl_crystal_description PRISM
_exptl_crystal_F_000 1416
_exptl_crystal_size_max 0.24
_exptl_crystal_size_mid 0.20
_exptl_crystal_size_min 0.14
_refine_diff_density_max 0.864
_refine_diff_density_min -0.400
_refine_diff_density_rms 0.129
_refine_ls_extinction_coef 0.0012(5)
_refine_ls_extinction_expression Fc^*^=kFc[1+0.001xFc^2^\l^3^/sin(2\q)]^-1/4^
_refine_ls_extinction_method SHELXL
_refine_ls_goodness_of_fit_ref 1.101
_refine_ls_hydrogen_treatment constr
_refine_ls_matrix_type full
_refine_ls_number_parameters 72
_refine_ls_number_reflns 1284
_refine_ls_number_restraints 19
_refine_ls_restrained_S_all 1.102
_refine_ls_R_factor_all 0.0357
_refine_ls_R_factor_gt 0.0302
_refine_ls_shift/su_max 0.000
_refine_ls_shift/su_mean 0.000
_refine_ls_structure_factor_coef Fsqd
_refine_ls_weighting_details 'calc w=1/[\s^2^(Fo^2^)+(0.0818P)^2^+3.9566P] where P=(Fo^2^+2Fc^2^)/3'
_refine_ls_weighting_scheme calc
_refine_ls_wR_factor_gt 0.1181
_refine_ls_wR_factor_ref 0.1263
_reflns_number_gt 1068
_reflns_number_total 1284
_reflns_threshold_expression >2sigma(I)
_cod_data_source_file b910838f.txt
_cod_data_source_block La_Co
_cod_depositor_comments
;
The following automatic conversions were performed:

'_symmetry_cell_setting' value 'Hexagonal' changed to 'hexagonal'
according to /home/saulius/struct/CIF-dictionaries/cif_core.dic
dictionary named 'cif_core.dic' version 2.4.2 from
2011-04-26.

'_exptl_absorpt_correction_type' value 'MULTI-SCAN'
changed to 'multi-scan' according to
/home/saulius/struct/CIF-dictionaries/cif_core.dic dictionary named
'cif_core.dic' version 2.4.2 from 2011-04-26.

Automatic conversion script
Id: cif_fix_values 1891 2012-01-12 08:04:46Z andrius 

The following automatic conversions were performed:

'_exptl_crystal_density_meas' value 'NONE' was changed to '?' - the
value is perceived as not measured.

Automatic conversion script
Id: cif_fix_values 3008 2015-01-20 13:52:24Z robertas 
;
_cod_original_cell_volume 3095.4(10)
_cod_original_sg_symbol_H-M P6/mcc
_cod_original_formula_sum 'C4 H7.50 Co0.50 La0.33 O6.75'
_cod_database_code 7211613

loop_
_symmetry_equiv_pos_as_xyz
'x, y, z'
'-y, x-y, z'
'-x+y, -x, z'
'-x, -y, z'
'y, -x+y, z'
'x-y, x, z'
'y, x, -z+1/2'
'x-y, -y, -z+1/2'
'-x, -x+y, -z+1/2'
'-y, -x, -z+1/2'
'-x+y, y, -z+1/2'
'x, x-y, -z+1/2'
'-x, -y, -z'
'y, -x+y, -z'
'x-y, x, -z'
'x, y, -z'
'-y, x-y, -z'
'-x+y, -x, -z'
'-y, -x, z-1/2'
'-x+y, y, z-1/2'
'x, x-y, z-1/2'
'y, x, z-1/2'
'x-y, -y, z-1/2'
'-x, -x+y, z-1/2'

loop_
_atom_site_label
_atom_site_type_symbol
_atom_site_fract_x
_atom_site_fract_y
_atom_site_fract_z
_atom_site_U_iso_or_equiv
_atom_site_adp_type
_atom_site_occupancy
_atom_site_symmetry_multiplicity
_atom_site_calc_flag
_atom_site_refinement_flags
_atom_site_disorder_assembly
_atom_site_disorder_group
La1 La 0.6667 0.3333 0.2500 0.0201(2) Uani 1 6 d S . .
Co1 Co 0.5000 0.0000 0.0000 0.0212(3) Uani 1 4 d S . .
O1 O 0.6102(2) 0.0517(2) 0.09620(19) 0.0529(8) Uani 1 1 d . . .
O2 O 0.6181(2) 0.19291(18) 0.14199(16) 0.0367(5) Uani 1 1 d . . .
O3 O 0.76402(13) 0.23598(13) 0.2500 0.0348(8) Uani 1 2 d S . .
O4 O 0.5090(2) -0.1347(2) 0.0000 0.0308(7) Uani 1 2 d SD . .
H4A H 0.4725 -0.1640 -0.0447 0.046 Uiso 1 1 d RD . .
C1 C 0.6472(3) 0.1297(3) 0.1415(2) 0.0365(7) Uani 1 1 d . . .
C2 C 0.7333(4) 0.1488(3) 0.2000(3) 0.0683(16) Uani 1 1 d . . .
H2A H 0.7133 0.0920 0.2392 0.082 Uiso 1 1 calc R . .
H2B H 0.7889 0.1562 0.1642 0.082 Uiso 1 1 calc R . .
O5 O 0.841(4) 1.0000 0.2500 0.230(17) Uani 0.25 2 d SPU . .
O6 O 0.720(3) 0.920(3) 1.0000 0.144(12) Uani 0.25 2 d SPU A 1
O6' O 0.768(3) 1.003(3) 1.0000 0.113(10) Uani 0.25 2 d SPU B 2

loop_
_atom_site_aniso_label
_atom_site_aniso_U_11
_atom_site_aniso_U_22
_atom_site_aniso_U_33
_atom_site_aniso_U_23
_atom_site_aniso_U_13
_atom_site_aniso_U_12
La1 0.0213(2) 0.0213(2) 0.0176(3) 0.000 0.000 0.01067(12)
Co1 0.0232(4) 0.0174(4) 0.0192(4) 0.000 0.000 0.0074(3)
O1 0.0658(17) 0.0451(15) 0.0616(17) -0.0333(13) -0.0383(14) 0.0380(14)
O2 0.0443(13) 0.0342(12) 0.0366(12) -0.0151(10) -0.0157(11) 0.0234(11)
O3 0.0325(13) 0.0325(13) 0.0448(19) -0.0202(11) -0.0202(11) 0.0204(15)
O4 0.0363(16) 0.0273(15) 0.0265(14) 0.000 0.000 0.0141(13)
C1 0.0404(17) 0.0321(16) 0.0394(17) -0.0137(14) -0.0153(15) 0.0199(14)
C2 0.078(3) 0.059(3) 0.093(4) -0.054(3) -0.060(3) 0.053(3)
O5 0.217(19) 0.231(17) 0.25(2) 0.008(9) 0.004(5) 0.115(8)
O6 0.134(15) 0.150(15) 0.161(16) 0.000 0.000 0.081(10)
O6' 0.106(13) 0.129(14) 0.131(14) 0.000 0.000 0.080(10)

loop_
_atom_type_symbol
_atom_type_description
_atom_type_scat_dispersion_real
_atom_type_scat_dispersion_imag
_atom_type_scat_source
C C 0.0033 0.0016 'International Tables Vol C Tables 4.2.6.8 and 6.1.1.4'
H H 0.0000 0.0000 'International Tables Vol C Tables 4.2.6.8 and 6.1.1.4'
O O 0.0106 0.0060 'International Tables Vol C Tables 4.2.6.8 and 6.1.1.4'
Co Co 0.3494 0.9721 'International Tables Vol C Tables 4.2.6.8 and 6.1.1.4'
La La -0.2871 2.4523 'International Tables Vol C Tables 4.2.6.8 and 6.1.1.4'

loop_
_geom_angle_atom_site_label_1
_geom_angle_atom_site_label_2
_geom_angle_atom_site_label_3
_geom_angle
_geom_angle_site_symmetry_1
_geom_angle_site_symmetry_3
O2 La1 O2 121.56(11) 10_665 .
O2 La1 O2 82.06(9) 10_665 11_655
O2 La1 O2 83.46(13) . 11_655
O2 La1 O2 83.46(13) 10_665 2_655
O2 La1 O2 82.06(9) . 2_655
O2 La1 O2 150.09(12) 11_655 2_655
O2 La1 O2 150.09(12) 10_665 3_665
O2 La1 O2 82.06(9) . 3_665
O2 La1 O2 121.56(11) 11_655 3_665
O2 La1 O2 82.06(9) 2_655 3_665
O2 La1 O2 82.06(9) 10_665 12
O2 La1 O2 150.09(12) . 12
O2 La1 O2 82.06(9) 11_655 12
O2 La1 O2 121.56(11) 2_655 12
O2 La1 O2 83.46(12) 3_665 12
O2 La1 O3 60.78(5) 10_665 .
O2 La1 O3 60.78(5) . .
O2 La1 O3 75.04(6) 11_655 .
O2 La1 O3 75.04(6) 2_655 .
O2 La1 O3 138.27(6) 3_665 .
O2 La1 O3 138.27(6) 12 .
O2 La1 O3 138.27(6) 10_665 3_665
O2 La1 O3 75.04(6) . 3_665
O2 La1 O3 60.78(5) 11_655 3_665
O2 La1 O3 138.27(6) 2_655 3_665
O2 La1 O3 60.78(5) 3_665 3_665
O2 La1 O3 75.04(6) 12 3_665
O3 La1 O3 120.0 . 3_665
O2 La1 O3 75.04(6) 10_665 2_655
O2 La1 O3 138.27(6) . 2_655
O2 La1 O3 138.27(6) 11_655 2_655
O2 La1 O3 60.78(5) 2_655 2_655
O2 La1 O3 75.04(6) 3_665 2_655
O2 La1 O3 60.78(5) 12 2_655
O3 La1 O3 120.0 . 2_655
O3 La1 O3 120.0 3_665 2_655
O1 Co1 O1 180.00(18) 13_655 .
O1 Co1 O1 90.47(19) 13_655 16
O1 Co1 O1 89.53(19) . 16
O1 Co1 O1 89.53(19) 13_655 4_655
O1 Co1 O1 90.47(19) . 4_655
O1 Co1 O1 180.00(15) 16 4_655
O1 Co1 O4 93.71(9) 13_655 .
O1 Co1 O4 86.29(9) . .
O1 Co1 O4 86.29(9) 16 .
O1 Co1 O4 93.71(9) 4_655 .
O1 Co1 O4 86.29(9) 13_655 13_655
O1 Co1 O4 93.71(9) . 13_655
O1 Co1 O4 93.71(9) 16 13_655
O1 Co1 O4 86.29(9) 4_655 13_655
O4 Co1 O4 180.00(17) . 13_655
C1 O1 Co1 130.6(2) . .
C1 O2 La1 127.0(2) . .
C2 O3 C2 115.1(4) 10_665 .
C2 O3 La1 122.4(2) 10_665 .
C2 O3 La1 122.4(2) . .
Co1 O4 H4A 99.7 . .
O1 C1 O2 125.5(3) . .
O1 C1 C2 116.7(3) . .
O2 C1 C2 117.9(3) . .
O3 C2 C1 110.5(3) . .
O3 C2 H2A 109.5 . .
C1 C2 H2A 109.5 . .
O3 C2 H2B 109.5 . .
C1 C2 H2B 109.5 . .
H2A C2 H2B 108.1 . .

loop_
_geom_bond_atom_site_label_1
_geom_bond_atom_site_label_2
_geom_bond_distance
_geom_bond_site_symmetry_2
La1 O2 2.505(2) 10_665
La1 O2 2.505(2) .
La1 O2 2.505(2) 11_655
La1 O2 2.505(2) 2_655
La1 O2 2.505(2) 3_665
La1 O2 2.505(2) 12
La1 O3 2.592(3) .
La1 O3 2.592(3) 3_665
La1 O3 2.592(3) 2_655
Co1 O1 2.067(2) 13_655
Co1 O1 2.067(2) .
Co1 O1 2.067(2) 16
Co1 O1 2.067(2) 4_655
Co1 O4 2.142(3) .
Co1 O4 2.142(3) 13_655
O1 C1 1.245(4) .
O2 C1 1.256(4) .
O3 C2 1.399(4) 10_665
O3 C2 1.399(4) .
O4 H4A 0.8499 .
C1 C2 1.494(5) .
C2 H2A 0.9700 .
C2 H2B 0.9700 .

loop_
_geom_torsion_atom_site_label_1
_geom_torsion_atom_site_label_2
_geom_torsion_atom_site_label_3
_geom_torsion_atom_site_label_4
_geom_torsion
_geom_torsion_site_symmetry_1
_geom_torsion_site_symmetry_4
O1 Co1 O1 C1 -12(100) 13_655 .
O1 Co1 O1 C1 99.9(4) 16 .
O1 Co1 O1 C1 -80.1(4) 4_655 .
O4 Co1 O1 C1 -173.8(4) . .
O4 Co1 O1 C1 6.2(4) 13_655 .
O2 La1 O2 C1 11.0(3) 10_665 .
O2 La1 O2 C1 -65.5(3) 11_655 .
O2 La1 O2 C1 88.2(4) 2_655 .
O2 La1 O2 C1 171.3(3) 3_665 .
O2 La1 O2 C1 -126.9(3) 12 .
O3 La1 O2 C1 11.0(3) . .
O3 La1 O2 C1 -126.9(3) 3_665 .
O3 La1 O2 C1 114.5(3) 2_655 .
O2 La1 O3 C2 -8.5(3) 10_665 10_665
O2 La1 O3 C2 171.5(3) . 10_665
O2 La1 O3 C2 -97.7(3) 11_655 10_665
O2 La1 O3 C2 82.3(3) 2_655 10_665
O2 La1 O3 C2 141.4(3) 3_665 10_665
O2 La1 O3 C2 -38.6(3) 12 10_665
O3 La1 O3 C2 -140.1(3) 3_665 10_665
O3 La1 O3 C2 39.9(3) 2_655 10_665
O2 La1 O3 C2 171.5(3) 10_665 .
O2 La1 O3 C2 -8.5(3) . .
O2 La1 O3 C2 82.3(3) 11_655 .
O2 La1 O3 C2 -97.7(3) 2_655 .
O2 La1 O3 C2 -38.6(3) 3_665 .
O2 La1 O3 C2 141.4(3) 12 .
O3 La1 O3 C2 39.9(3) 3_665 .
O3 La1 O3 C2 -140.1(3) 2_655 .
Co1 O1 C1 O2 5.6(7) . .
Co1 O1 C1 C2 -174.5(3) . .
La1 O2 C1 O1 167.9(3) . .
La1 O2 C1 C2 -12.1(5) . .
C2 O3 C2 C1 -173.4(5) 10_665 .
La1 O3 C2 C1 6.6(5) . .
O1 C1 C2 O3 -177.1(4) . .
O2 C1 C2 O3 2.8(6) . .
